data_7043672
loop_
_publ_author_name
'Skoch, Karel'
'Cisarova, Ivana'
'Schulz, Jiri'
'Siemeling, Ulrich'
'Stepnicka, Petr'

_publ_section_title
;
 Synthesis and characterization of
 1'-(diphenylphosphino)-1-isocyanoferrocene, an organometallic ligand
 combining two different soft donor moieties, and its Group 11 metal
 complexes
;
_journal_name_full 'Dalton Trans.'
_journal_paper_doi 10.1039/C7DT02336G
_journal_year 2017
_chemical_formula_moiety 'C23 H18 Au2 Cl2 Fe N P'
_chemical_formula_sum 'C23 H18 Au2 Cl2 Fe N P'
_chemical_formula_weight 860.04
_space_group_crystal_system triclinic
_space_group_IT_number 2
_space_group_name_Hall '-P 1'
_space_group_name_H-M_alt 'P -1'
_atom_sites_solution_hydrogens geom
_atom_sites_solution_primary direct
_atom_sites_solution_secondary difmap
_audit_creation_method SHELXL-97
_audit_update_record
;
2017-06-26 deposited with the CCDC.
2017-07-17 downloaded from the CCDC.
;
_cell_angle_alpha 90.1790(10)
_cell_angle_beta 100.1580(10)
_cell_angle_gamma 107.2160(10)
_cell_formula_units_Z 2
_cell_length_a 7.7090(2)
_cell_length_b 10.0529(3)
_cell_length_c 15.6084(4)
_cell_measurement_reflns_used 8094
_cell_measurement_temperature 150(2)
_cell_measurement_theta_max 27.57
_cell_measurement_theta_min 2.44
_cell_volume 1135.34(5)
_computing_cell_refinement 'SAINT V8.34A (Bruker AXS Inc., 2013)'
_computing_data_collection 'Bruker Instrument Service v2014.11.0.1'
_computing_data_reduction 'SAINT V8.34A (Bruker AXS Inc., 2013)'
_computing_molecular_graphics 'PLATON (Spek, 2003)'
_computing_publication_material 'PLATON (Spek, 2003)'
_computing_structure_refinement 'SHELXL-97 (Sheldrick, 1997)'
_computing_structure_solution 'SHELXS-97 (Sheldrick, 1990)'
_diffrn_ambient_temperature 150(2)
_diffrn_measured_fraction_theta_full 0.992
_diffrn_measured_fraction_theta_max 0.992
_diffrn_measurement_device_type 'Bruker APEX-II CCD'
_diffrn_measurement_method '\f and \w scans'
_diffrn_radiation_monochromator graphite
_diffrn_radiation_source 'fine-focus sealed tube'
_diffrn_radiation_type MoK\a
_diffrn_radiation_wavelength 0.71073
_diffrn_reflns_av_R_equivalents 0.0247
_diffrn_reflns_av_sigmaI/netI 0.0290
_diffrn_reflns_limit_h_max 10
_diffrn_reflns_limit_h_min -9
_diffrn_reflns_limit_k_max 13
_diffrn_reflns_limit_k_min -12
_diffrn_reflns_limit_l_max 20
_diffrn_reflns_limit_l_min -18
_diffrn_reflns_number 15177
_diffrn_reflns_theta_full 27.60
_diffrn_reflns_theta_max 27.60
_diffrn_reflns_theta_min 2.12
_exptl_absorpt_coefficient_mu 13.838
_exptl_absorpt_correction_T_max 0.545
_exptl_absorpt_correction_T_min 0.089
_exptl_absorpt_correction_type numerical
_exptl_absorpt_process_details 'SADABS V2014/5 (Bruker AXS Inc.)'
_exptl_crystal_colour orange
_exptl_crystal_density_diffrn 2.516
_exptl_crystal_density_method 'not measured'
_exptl_crystal_description plate
_exptl_crystal_F_000 792
_exptl_crystal_size_max 0.34
_exptl_crystal_size_mid 0.28
_exptl_crystal_size_min 0.05
_refine_diff_density_max 1.030
_refine_diff_density_min -0.931
_refine_diff_density_rms 0.135
_refine_ls_extinction_method none
_refine_ls_goodness_of_fit_ref 1.045
_refine_ls_hydrogen_treatment constr
_refine_ls_matrix_type full
_refine_ls_number_parameters 271
_refine_ls_number_reflns 5212
_refine_ls_number_restraints 0
_refine_ls_restrained_S_all 1.045
_refine_ls_R_factor_all 0.0279
_refine_ls_R_factor_gt 0.0214
_refine_ls_shift/su_max 0.002
_refine_ls_shift/su_mean 0.000
_refine_ls_structure_factor_coef Fsqd
_refine_ls_weighting_details 'calc w=1/[\s^2^(Fo^2^)+(0.0178P)^2^+0.6490P] where P=(Fo^2^+2Fc^2^)/3'
_refine_ls_weighting_scheme calc
_refine_ls_wR_factor_gt 0.0428
_refine_ls_wR_factor_ref 0.0448
_reflns_number_gt 4531
_reflns_number_total 5212
_reflns_threshold_expression >2sigma(I)
_cod_data_source_file c7dt02336g2.cif
_cod_data_source_block ks388
_cod_database_code 7043672

loop_
_space_group_symop_id
_space_group_symop_operation_xyz
1 'x, y, z'
2 '-x, -y, -z'

loop_
_atom_site_label
_atom_site_type_symbol
_atom_site_fract_x
_atom_site_fract_y
_atom_site_fract_z
_atom_site_U_iso_or_equiv
_atom_site_adp_type
_atom_site_occupancy
_atom_site_symmetry_multiplicity
_atom_site_calc_flag
_atom_site_refinement_flags
Au1 Au 0.915798(19) 0.671903(15) 0.694829(8) 0.01922(4) Uani 1 1 d .
Au2 Au 0.08504(2) 0.009158(16) 0.293210(9) 0.02617(5) Uani 1 1 d .
Fe Fe 0.45588(7) 0.30918(5) 0.63329(3) 0.01831(11) Uani 1 1 d .
P P 0.69465(13) 0.59019(10) 0.77283(6) 0.01780(19) Uani 1 1 d .
Cl1 Cl 1.12035(13) 0.74362(11) 0.60221(6) 0.0278(2) Uani 1 1 d .
Cl2 Cl -0.11670(15) -0.07577(11) 0.16780(6) 0.0330(2) Uani 1 1 d .
N N 0.3452(5) 0.1122(3) 0.4694(2) 0.0302(8) Uani 1 1 d .
C1 C 0.4597(6) 0.1557(4) 0.5508(2) 0.0253(9) Uani 1 1 d .
C2 C 0.4195(6) 0.0995(4) 0.6307(3) 0.0291(9) Uani 1 1 d .
H2 H 0.3112 0.0293 0.6391 0.035 Uiso 1 1 calc R
C3 C 0.5741(6) 0.1694(4) 0.6955(3) 0.0292(9) Uani 1 1 d .
H3 H 0.5880 0.1537 0.7560 0.035 Uiso 1 1 calc R
C4 C 0.7043(6) 0.2666(4) 0.6552(2) 0.0269(9) Uani 1 1 d .
H4 H 0.8199 0.3270 0.6841 0.032 Uiso 1 1 calc R
C5 C 0.6335(6) 0.2588(4) 0.5644(2) 0.0262(9) Uani 1 1 d .
H5 H 0.6914 0.3122 0.5214 0.031 Uiso 1 1 calc R
C6 C 0.4886(5) 0.4893(4) 0.7017(2) 0.0185(7) Uani 1 1 d .
C7 C 0.4493(5) 0.5081(4) 0.6101(2) 0.0199(8) Uani 1 1 d .
H7 H 0.5267 0.5733 0.5785 0.024 Uiso 1 1 calc R
C8 C 0.2743(5) 0.4122(4) 0.5747(2) 0.0247(8) Uani 1 1 d .
H8 H 0.2144 0.4022 0.5154 0.030 Uiso 1 1 calc R
C9 C 0.2046(5) 0.3342(4) 0.6431(3) 0.0279(9) Uani 1 1 d .
H9 H 0.0900 0.2625 0.6374 0.034 Uiso 1 1 calc R
C10 C 0.3353(5) 0.3814(4) 0.7219(2) 0.0222(8) Uani 1 1 d .
H10 H 0.3228 0.3473 0.7779 0.027 Uiso 1 1 calc R
C11 C 0.2504(6) 0.0730(4) 0.4033(3) 0.0275(9) Uani 1 1 d .
C12 C 0.7447(5) 0.4798(4) 0.8602(2) 0.0212(8) Uani 1 1 d .
C13 C 0.8946(5) 0.4293(4) 0.8648(2) 0.0236(8) Uani 1 1 d .
H13 H 0.9762 0.4569 0.8247 0.028 Uiso 1 1 calc R
C14 C 0.9256(6) 0.3385(4) 0.9281(2) 0.0286(9) Uani 1 1 d .
H14 H 1.0278 0.3031 0.9310 0.034 Uiso 1 1 calc R
C15 C 0.8073(6) 0.2994(4) 0.9872(2) 0.0298(9) Uani 1 1 d .
H15 H 0.8290 0.2377 1.0309 0.036 Uiso 1 1 calc R
C16 C 0.6575(6) 0.3501(4) 0.9827(2) 0.0277(9) Uani 1 1 d .
H16 H 0.5766 0.3228 1.0232 0.033 Uiso 1 1 calc R
C17 C 0.6255(5) 0.4399(4) 0.9197(2) 0.0255(9) Uani 1 1 d .
H17 H 0.5227 0.4746 0.9167 0.031 Uiso 1 1 calc R
C18 C 0.6280(5) 0.7257(4) 0.8233(2) 0.0175(7) Uani 1 1 d .
C19 C 0.7456(5) 0.8081(4) 0.8938(2) 0.0256(9) Uani 1 1 d .
H19 H 0.8570 0.7890 0.9182 0.031 Uiso 1 1 calc R
C20 C 0.7020(6) 0.9189(4) 0.9292(2) 0.0299(9) Uani 1 1 d .
H20 H 0.7830 0.9751 0.9776 0.036 Uiso 1 1 calc R
C21 C 0.5399(6) 0.9463(4) 0.8932(2) 0.0250(9) Uani 1 1 d .
H21 H 0.5096 1.0218 0.9170 0.030 Uiso 1 1 calc R
C22 C 0.4225(6) 0.8649(4) 0.8234(2) 0.0287(9) Uani 1 1 d .
H22 H 0.3112 0.8843 0.7992 0.034 Uiso 1 1 calc R
C23 C 0.4656(5) 0.7543(4) 0.7881(2) 0.0229(8) Uani 1 1 d .
H23 H 0.3838 0.6982 0.7398 0.027 Uiso 1 1 calc R

loop_
_atom_site_aniso_label
_atom_site_aniso_U_11
_atom_site_aniso_U_22
_atom_site_aniso_U_33
_atom_site_aniso_U_23
_atom_site_aniso_U_13
_atom_site_aniso_U_12
Au1 0.01825(8) 0.02000(8) 0.01966(7) 0.00009(5) 0.00457(5) 0.00553(6)
Au2 0.03264(10) 0.02243(9) 0.02557(8) -0.00144(6) 0.00473(6) 0.01194(7)
Fe 0.0204(3) 0.0160(3) 0.0205(2) 0.0001(2) 0.0058(2) 0.0074(2)
P 0.0192(5) 0.0179(5) 0.0177(4) 0.0014(4) 0.0042(4) 0.0072(4)
Cl1 0.0226(5) 0.0347(6) 0.0253(4) -0.0014(4) 0.0092(4) 0.0048(4)
Cl2 0.0358(6) 0.0351(6) 0.0278(5) -0.0018(4) 0.0033(4) 0.0120(5)
N 0.041(2) 0.0212(19) 0.0328(18) -0.0064(14) 0.0021(16) 0.0182(17)
C1 0.036(2) 0.020(2) 0.0245(19) -0.0031(15) 0.0053(16) 0.0149(18)
C2 0.037(2) 0.016(2) 0.039(2) 0.0035(17) 0.0118(19) 0.0111(18)
C3 0.042(3) 0.026(2) 0.0265(19) 0.0063(17) 0.0054(18) 0.020(2)
C4 0.024(2) 0.027(2) 0.034(2) -0.0022(17) 0.0041(17) 0.0156(18)
C5 0.032(2) 0.025(2) 0.0291(19) 0.0036(16) 0.0141(17) 0.0158(19)
C6 0.0210(19) 0.0157(19) 0.0198(17) -0.0013(14) 0.0034(14) 0.0073(15)
C7 0.026(2) 0.018(2) 0.0190(17) 0.0007(14) 0.0045(15) 0.0104(16)
C8 0.024(2) 0.027(2) 0.0243(18) -0.0032(16) -0.0020(16) 0.0138(18)
C9 0.019(2) 0.025(2) 0.041(2) -0.0082(18) 0.0077(17) 0.0072(17)
C10 0.023(2) 0.023(2) 0.0249(18) -0.0021(15) 0.0129(15) 0.0084(17)
C11 0.031(2) 0.017(2) 0.035(2) -0.0013(17) 0.0053(18) 0.0094(18)
C12 0.026(2) 0.021(2) 0.0180(16) -0.0014(14) 0.0016(15) 0.0102(17)
C13 0.022(2) 0.028(2) 0.0222(18) -0.0026(16) 0.0030(15) 0.0101(17)
C14 0.031(2) 0.026(2) 0.030(2) -0.0025(17) -0.0015(17) 0.0155(19)
C15 0.040(2) 0.022(2) 0.028(2) 0.0029(17) 0.0023(18) 0.0126(19)
C16 0.033(2) 0.026(2) 0.0274(19) 0.0089(17) 0.0111(17) 0.0113(19)
C17 0.026(2) 0.027(2) 0.0288(19) 0.0042(16) 0.0086(16) 0.0134(18)
C18 0.0218(19) 0.0141(19) 0.0174(16) 0.0032(14) 0.0065(14) 0.0052(15)
C19 0.024(2) 0.027(2) 0.0252(18) 0.0011(16) 0.0033(16) 0.0078(18)
C20 0.037(2) 0.024(2) 0.0266(19) -0.0046(16) 0.0091(17) 0.0043(19)
C21 0.042(2) 0.017(2) 0.0219(18) 0.0035(15) 0.0139(17) 0.0138(18)
C22 0.034(2) 0.033(2) 0.0268(19) 0.0060(17) 0.0069(17) 0.020(2)
C23 0.031(2) 0.021(2) 0.0188(17) -0.0003(15) 0.0007(15) 0.0129(17)

loop_
_atom_type_symbol
_atom_type_description
_atom_type_scat_dispersion_real
_atom_type_scat_dispersion_imag
_atom_type_scat_source
C C 0.0033 0.0016 'International Tables Vol C Tables 4.2.6.8 and 6.1.1.4'
H H 0.0000 0.0000 'International Tables Vol C Tables 4.2.6.8 and 6.1.1.4'
N N 0.0061 0.0033 'International Tables Vol C Tables 4.2.6.8 and 6.1.1.4'
P P 0.1023 0.0942 'International Tables Vol C Tables 4.2.6.8 and 6.1.1.4'
Cl Cl 0.1484 0.1585 'International Tables Vol C Tables 4.2.6.8 and 6.1.1.4'
Fe Fe 0.3463 0.8444 'International Tables Vol C Tables 4.2.6.8 and 6.1.1.4'
Au Au -2.0133 8.8022 'International Tables Vol C Tables 4.2.6.8 and 6.1.1.4'

loop_
_geom_angle_atom_site_label_1
_geom_angle_atom_site_label_2
_geom_angle_atom_site_label_3
_geom_angle
_geom_angle_site_symmetry_3
P Au1 Cl1 173.94(3) .
P Au1 Au2 95.88(2) 2_666
Cl1 Au1 Au2 86.12(3) 2_666
C11 Au2 Cl2 176.92(12) .
C11 Au2 Au1 79.73(11) 2_666
Cl2 Au2 Au1 102.32(3) 2_666
C1 Fe C6 168.04(16) .
C1 Fe C10 150.27(17) .
C6 Fe C10 41.25(15) .
C1 Fe C2 40.84(15) .
C6 Fe C2 149.44(15) .
C10 Fe C2 115.27(16) .
C1 Fe C7 130.19(14) .
C6 Fe C7 41.20(13) .
C10 Fe C7 68.85(15) .
C2 Fe C7 166.96(15) .
C1 Fe C3 67.62(15) .
C6 Fe C3 116.86(15) .
C10 Fe C3 106.23(15) .
C2 Fe C3 40.59(16) .
C7 Fe C3 152.11(16) .
C1 Fe C5 40.56(16) .
C6 Fe C5 128.99(16) .
C10 Fe C5 166.53(16) .
C2 Fe C5 69.19(16) .
C7 Fe C5 109.84(15) .
C3 Fe C5 68.29(16) .
C1 Fe C4 67.46(15) .
C6 Fe C4 108.16(15) .
C10 Fe C4 127.68(15) .
C2 Fe C4 68.42(17) .
C7 Fe C4 119.86(16) .
C3 Fe C4 40.34(16) .
C5 Fe C4 40.41(15) .
C1 Fe C9 118.32(16) .
C6 Fe C9 68.83(15) .
C10 Fe C9 40.70(15) .
C2 Fe C9 106.41(17) .
C7 Fe C9 68.06(16) .
C3 Fe C9 126.99(17) .
C5 Fe C9 152.32(16) .
C4 Fe C9 165.26(16) .
C1 Fe C8 109.96(15) .
C6 Fe C8 68.66(14) .
C10 Fe C8 68.21(15) .
C2 Fe C8 128.02(16) .
C7 Fe C8 40.37(15) .
C3 Fe C8 165.23(17) .
C5 Fe C8 120.10(15) .
C4 Fe C8 153.65(16) .
C9 Fe C8 40.09(15) .
C6 P C18 104.75(16) .
C6 P C12 106.94(17) .
C18 P C12 105.71(16) .
C6 P Au1 108.99(12) .
C18 P Au1 113.65(12) .
C12 P Au1 116.03(13) .
C11 N C1 178.2(4) .
N C1 C5 124.7(4) .
N C1 C2 124.7(4) .
C5 C1 C2 110.7(3) .
N C1 Fe 126.7(3) .
C5 C1 Fe 71.1(2) .
C2 C1 Fe 70.6(2) .
C1 C2 C3 105.9(4) .
C1 C2 Fe 68.6(2) .
C3 C2 Fe 70.0(2) .
C1 C2 H2 127.1 .
C3 C2 H2 127.1 .
Fe C2 H2 125.9 .
C4 C3 C2 108.7(3) .
C4 C3 Fe 70.0(2) .
C2 C3 Fe 69.4(2) .
C4 C3 H3 125.6 .
C2 C3 H3 125.6 .
Fe C3 H3 126.5 .
C3 C4 C5 108.7(4) .
C3 C4 Fe 69.6(2) .
C5 C4 Fe 69.7(2) .
C3 C4 H4 125.7 .
C5 C4 H4 125.7 .
Fe C4 H4 126.6 .
C1 C5 C4 106.1(3) .
C1 C5 Fe 68.3(2) .
C4 C5 Fe 69.9(2) .
C1 C5 H5 127.0 .
C4 C5 H5 127.0 .
Fe C5 H5 126.4 .
C10 C6 C7 107.4(3) .
C10 C6 P 129.2(3) .
C7 C6 P 123.4(3) .
C10 C6 Fe 69.8(2) .
C7 C6 Fe 70.2(2) .
P C6 Fe 126.14(19) .
C8 C7 C6 108.1(3) .
C8 C7 Fe 70.6(2) .
C6 C7 Fe 68.6(2) .
C8 C7 H7 126.0 .
C6 C7 H7 126.0 .
Fe C7 H7 126.4 .
C9 C8 C7 108.2(3) .
C9 C8 Fe 69.5(2) .
C7 C8 Fe 69.0(2) .
C9 C8 H8 125.9 .
C7 C8 H8 125.9 .
Fe C8 H8 127.2 .
C8 C9 C10 108.4(3) .
C8 C9 Fe 70.4(2) .
C10 C9 Fe 68.9(2) .
C8 C9 H9 125.8 .
C10 C9 H9 125.8 .
Fe C9 H9 126.5 .
C9 C10 C6 107.9(3) .
C9 C10 Fe 70.4(2) .
C6 C10 Fe 68.96(19) .
C9 C10 H10 126.1 .
C6 C10 H10 126.1 .
Fe C10 H10 126.1 .
N C11 Au2 178.2(4) .
C13 C12 C17 120.0(3) .
C13 C12 P 120.1(3) .
C17 C12 P 119.7(3) .
C14 C13 C12 119.9(4) .
C14 C13 H13 120.0 .
C12 C13 H13 120.0 .
C13 C14 C15 119.9(4) .
C13 C14 H14 120.1 .
C15 C14 H14 120.1 .
C16 C15 C14 120.2(4) .
C16 C15 H15 119.9 .
C14 C15 H15 119.9 .
C17 C16 C15 120.2(4) .
C17 C16 H16 119.9 .
C15 C16 H16 119.9 .
C16 C17 C12 119.7(4) .
C16 C17 H17 120.1 .
C12 C17 H17 120.1 .
C19 C18 C23 119.3(3) .
C19 C18 P 120.0(3) .
C23 C18 P 120.5(3) .
C18 C19 C20 120.6(4) .
C18 C19 H19 119.7 .
C20 C19 H19 119.7 .
C21 C20 C19 119.4(4) .
C21 C20 H20 120.3 .
C19 C20 H20 120.3 .
C22 C21 C20 120.4(4) .
C22 C21 H21 119.8 .
C20 C21 H21 119.8 .
C21 C22 C23 120.3(4) .
C21 C22 H22 119.9 .
C23 C22 H22 119.9 .
C18 C23 C22 120.0(4) .
C18 C23 H23 120.0 .
C22 C23 H23 120.0 .

loop_
_geom_bond_atom_site_label_1
_geom_bond_atom_site_label_2
_geom_bond_distance
_geom_bond_site_symmetry_2
Au1 P 2.2300(9) .
Au1 Cl1 2.2877(9) .
Au1 Au2 3.2131(2) 2_666
Au2 C11 1.930(4) .
Au2 Cl2 2.2603(10) .
Au2 Au1 3.2131(2) 2_666
Fe C1 2.016(4) .
Fe C6 2.026(3) .
Fe C10 2.037(3) .
Fe C2 2.042(4) .
Fe C7 2.047(4) .
Fe C3 2.050(4) .
Fe C5 2.053(4) .
Fe C4 2.055(4) .
Fe C9 2.057(4) .
Fe C8 2.069(4) .
P C6 1.789(4) .
P C18 1.814(4) .
P C12 1.822(4) .
N C11 1.147(5) .
N C1 1.399(5) .
C1 C5 1.411(6) .
C1 C2 1.416(5) .
C2 C3 1.419(6) .
C2 H2 0.9500 .
C3 C4 1.415(6) .
C3 H3 0.9500 .
C4 C5 1.419(5) .
C4 H4 0.9500 .
C5 H5 0.9500 .
C6 C10 1.431(5) .
C6 C7 1.433(5) .
C7 C8 1.420(5) .
C7 H7 0.9500 .
C8 C9 1.415(6) .
C8 H8 0.9500 .
C9 C10 1.424(5) .
C9 H9 0.9500 .
C10 H10 0.9500 .
C12 C13 1.384(5) .
C12 C17 1.398(5) .
C13 C14 1.384(5) .
C13 H13 0.9500 .
C14 C15 1.387(6) .
C14 H14 0.9500 .
C15 C16 1.384(5) .
C15 H15 0.9500 .
C16 C17 1.376(5) .
C16 H16 0.9500 .
C17 H17 0.9500 .
C18 C19 1.385(5) .
C18 C23 1.386(5) .
C19 C20 1.394(5) .
C19 H19 0.9500 .
C20 C21 1.381(6) .
C20 H20 0.9500 .
C21 C22 1.373(5) .
C21 H21 0.9500 .
C22 C23 1.390(5) .
C22 H22 0.9500 .
C23 H23 0.9500 .
